data_7226475
loop_
_publ_author_name
'Blackholly, Laura R.'
'Shepherd, Helena J.'
'Hiscock, Jennifer R.'

_publ_section_title
;
 &#x2018;Frustrated&#x2019; hydrogen bond mediated amphiphile
 self-assembly -- a solid state study
;
_journal_issue 37
_journal_name_full CrystEngComm
_journal_page_first 7021
_journal_paper_doi 10.1039/C6CE01493C
_journal_volume 18
_journal_year 2016
_chemical_absolute_configuration ad
_chemical_formula_moiety 'C9 H10 F3 N2 Na O5 S'
_chemical_formula_sum 'C9 H10 F3 N2 Na O5 S'
_chemical_formula_weight 338.24
_chemical_name_systematic
;
 ?
;
_space_group_crystal_system orthorhombic
_space_group_IT_number 19
_space_group_name_Hall 'P 2ac 2ab'
_space_group_name_H-M_alt 'P 21 21 21'
_symmetry_space_group_name_Hall 'P 2ac 2ab'
_symmetry_space_group_name_H-M 'P 21 21 21'
_atom_sites_solution_hydrogens mixed
_atom_sites_solution_primary direct
_audit_creation_date 2016-05-31
_audit_creation_method
;
Olex2 1.2
(compiled 2016.02.19 svn.r3266 for OlexSys, GUI svn.r5155)
;
_audit_update_record
;
2016-07-04 deposited with the CCDC.
2016-08-25 downloaded from the CCDC.
;
_cell_angle_alpha 90
_cell_angle_beta 90
_cell_angle_gamma 90
_cell_formula_units_Z 4
_cell_length_a 4.8741(3)
_cell_length_b 6.3672(4)
_cell_length_c 40.456(3)
_cell_measurement_reflns_used 5289
_cell_measurement_temperature 100(1)
_cell_measurement_theta_max 72.8710
_cell_measurement_theta_min 4.3580
_cell_volume 1255.53(14)
_computing_cell_refinement 'CrysAlisPro 1.171.38.41 (Rigaku OD, 2015)'
_computing_data_collection 'CrysAlisPro 1.171.38.41 (Rigaku OD, 2015)'
_computing_data_reduction 'CrysAlisPro 1.171.38.41 (Rigaku OD, 2015)'
_computing_molecular_graphics 'Olex2 (Dolomanov et al., 2009)'
_computing_publication_material 'Olex2 (Dolomanov et al., 2009)'
_computing_structure_refinement 'ShelXL (Sheldrick, 2015)'
_computing_structure_solution 'ShelXT (Sheldrick, 2015)'
_diffrn_ambient_environment N~2~
_diffrn_ambient_temperature 100(1)
_diffrn_detector 'CCD plate'
_diffrn_detector_area_resol_mean 5.2887
_diffrn_detector_type AtlasS2
_diffrn_measured_fraction_theta_full 1.000
_diffrn_measured_fraction_theta_max 0.991
_diffrn_measurement_details
;
List of Runs (angles in degrees, time in seconds):

  1  \w     23.00  49.00   1.00    1.00    --   40.62  77.00 -30.00   26
  2  \w     59.00 151.00   1.00    1.00    --  105.19  15.00 -30.00   92
  3  \w    103.00 163.00   1.00    1.00    --  105.19 111.00   0.00   60
  4  \w     79.00 143.00   1.00    1.00    --  105.19  45.00  90.00   64
  5  \w     59.00  86.00   1.00    1.00    --  105.19 178.00 -90.00   27
  6  \w    -62.00  30.00   1.00    1.00    --  -40.62  77.00 120.00   92
  7  \w     43.00 126.00   1.00    1.00    --  105.19 -30.00 -90.00   83
  8  \w     83.00 108.00   1.00    1.00    --  105.19 -94.00  30.00   25
  9  \w     87.00 116.00   1.00    1.00    --  105.19-111.00 150.00   29
 10  \w     45.00 131.00   1.00    1.00    --  105.19 -45.00  90.00   86
 11  \w     57.00  88.00   1.00    1.00    --   40.62-125.00 -30.00   31
 12  \w     37.00 101.00   1.00    1.00    --  105.19-111.00 -60.00   64
 13  \w     29.00 137.00   1.00    1.00    --  105.19 -77.00 -60.00  108
 14  \w     33.00  77.00   1.00    1.00    --  105.19 -94.00 120.00   44
 15  \w     31.00  56.00   1.00    1.00    --  105.19-111.00 150.00   25
 16  \w      1.00  78.00   1.00    1.00    --   40.62 -99.00-120.00   77
 17  \w   -112.00 -18.00   1.00    1.00    --  -40.62 -38.00 -30.00   94
 18  \w   -114.00 -87.00   1.00    1.00    --  -40.62 -57.00  90.00   27
;
_diffrn_measurement_device 'four-circle diffractometer'
_diffrn_measurement_device_type 'SuperNova, Dual, Cu at zero, AtlasS2'
_diffrn_measurement_method '\w scans'
_diffrn_orient_matrix_type 'CrysAlisPro convention (1999,Acta A55,543-557)'
_diffrn_orient_matrix_UB_11 0.1493123000
_diffrn_orient_matrix_UB_12 0.1008511000
_diffrn_orient_matrix_UB_13 -0.0295605000
_diffrn_orient_matrix_UB_21 0.0840070000
_diffrn_orient_matrix_UB_22 -0.2197321000
_diffrn_orient_matrix_UB_23 -0.0123545000
_diffrn_orient_matrix_UB_31 -0.2653800000
_diffrn_orient_matrix_UB_32 -0.0127913000
_diffrn_orient_matrix_UB_33 -0.0205829000
_diffrn_radiation_monochromator mirror
_diffrn_radiation_probe x-ray
_diffrn_radiation_type CuK\a
_diffrn_radiation_wavelength 1.54184
_diffrn_reflns_av_R_equivalents 0.0288
_diffrn_reflns_av_unetI/netI 0.0262
_diffrn_reflns_Laue_measured_fraction_full 1.000
_diffrn_reflns_Laue_measured_fraction_max 0.991
_diffrn_reflns_limit_h_max 4
_diffrn_reflns_limit_h_min -5
_diffrn_reflns_limit_k_max 7
_diffrn_reflns_limit_k_min -7
_diffrn_reflns_limit_l_max 47
_diffrn_reflns_limit_l_min -49
_diffrn_reflns_number 7871
_diffrn_reflns_point_group_measured_fraction_full 1.000
_diffrn_reflns_point_group_measured_fraction_max 0.992
_diffrn_reflns_theta_full 67.684
_diffrn_reflns_theta_max 72.848
_diffrn_reflns_theta_min 2.184
_diffrn_source 'micro-focus sealed X-ray tube'
_diffrn_source_type 'SuperNova (Cu) X-ray Source'
_exptl_absorpt_coefficient_mu 3.277
_exptl_absorpt_correction_T_max 0.811
_exptl_absorpt_correction_T_min 0.433
_exptl_absorpt_correction_type gaussian
_exptl_absorpt_process_details
;
CrysAlisPro 1.171.38.41 (Rigaku Oxford Diffraction, 2015)
Numerical absorption correction based on gaussian integration over
            a multifaceted crystal model
Empirical absorption correction using spherical harmonics,
 implemented in SCALE3 ABSPACK scaling algorithm.
;
_exptl_crystal_colour 'clear colourless'
_exptl_crystal_density_diffrn 1.789
_exptl_crystal_description block
_exptl_crystal_F_000 688
_exptl_crystal_size_max 0.596
_exptl_crystal_size_mid 0.103
_exptl_crystal_size_min 0.087
_refine_diff_density_max 0.309
_refine_diff_density_min -0.396
_refine_diff_density_rms 0.058
_refine_ls_abs_structure_details
;
 Refined as an inversion twin; batch scale factor refined to 0.34(2)
;
_refine_ls_abs_structure_Flack 0.34(2)
_refine_ls_extinction_method none
_refine_ls_goodness_of_fit_ref 1.066
_refine_ls_hydrogen_treatment constr
_refine_ls_matrix_type full
_refine_ls_number_parameters 192
_refine_ls_number_reflns 2439
_refine_ls_number_restraints 0
_refine_ls_restrained_S_all 1.066
_refine_ls_R_factor_all 0.0288
_refine_ls_R_factor_gt 0.0279
_refine_ls_shift/su_max 0.001
_refine_ls_shift/su_mean 0.000
_refine_ls_structure_factor_coef Fsqd
_refine_ls_weighting_details 'w=1/[\s^2^(Fo^2^)+(0.0406P)^2^+0.3662P] where P=(Fo^2^+2Fc^2^)/3'
_refine_ls_weighting_scheme calc
_refine_ls_wR_factor_gt 0.0697
_refine_ls_wR_factor_ref 0.0701
_reflns_Friedel_coverage 0.641
_reflns_Friedel_fraction_full 1.000
_reflns_Friedel_fraction_max 0.995
_reflns_number_gt 2402
_reflns_number_total 2439
_reflns_threshold_expression 'I > 2\s(I)'
_cod_data_source_file c6ce01493c2.cif
_cod_data_source_block Compound_9
_cod_depositor_comments 'Adding full bibliography for 7226468--7226476.cif.'
_cod_original_cell_volume 1255.54(14)
_cod_database_code 7226475
_shelxl_version_number 2013-4
_chemical_oxdiff_formula 'C8 H9 N2 O5 F3 S Na'
_shelx_space_group_comment
;
The symmetry employed for this shelxl refinement is uniquely defined
by the following loop, which should always be used as a source of
symmetry information in preference to the above space-group names.
They are only intended as comments.
;
_reflns_odcompleteness_completeness 99.93
_reflns_odcompleteness_iscentric 1
_reflns_odcompleteness_theta 66.97
_olex2_refinement_description
;
1. Others
 Fixed Uiso: H5A(0.033) H5B(0.033) H2(0.016) H1(0.019) H3(0.019) H4(0.018)
 H9A(0.015) H9B(0.015) H6(0.019) H7(0.019)
 Fixed X: H5A(1.1291) H5B(1.0725) H2(0.8152) H1(0.7682) H3(-0.036) H4(0.1578)
 H9A(0.6281) H9B(0.348) H6(0.7101) H7(0.5178)
 Fixed Y: H5A(0.6326) H5B(0.4205) H2(0.1372) H1(0.4059) H3(0.9127) H4(0.6376)
 H9A(-0.1747) H9B(-0.0574) H6(0.5517) H7(0.8277)
 Fixed Z: H5A(0.4452) H5B(0.4347) H2(0.391) H1(0.3598) H3(0.3466) H4(0.3761)
 H9A(0.4076) H9B(0.4122) H6(0.3032) H7(0.2742)
;
_olex2_submission_special_instructions 'No special instructions were received'
_oxdiff_exptl_absorpt_empirical_details
;
Empirical correction (ABSPACK) includes:
- Absorption correction using spherical harmonics
- Frame scaling
;
_oxdiff_exptl_absorpt_empirical_full_max 1.415
_oxdiff_exptl_absorpt_empirical_full_min 0.429

loop_
_space_group_symop_operation_xyz
'x, y, z'
'-x+1/2, -y, z+1/2'
'-x, y+1/2, -z+1/2'
'x+1/2, -y+1/2, -z'

loop_
_atom_site_label
_atom_site_type_symbol
_atom_site_fract_x
_atom_site_fract_y
_atom_site_fract_z
_atom_site_U_iso_or_equiv
_atom_site_adp_type
_atom_site_occupancy
_atom_site_site_symmetry_order
_atom_site_calc_flag
_atom_site_refinement_flags_posn
S1 S 0.62046(11) -0.00598(10) 0.45755(2) 0.01042(14) Uani 1 1 d .
Na1 Na 0.68756(18) 0.48986(16) 0.49054(2) 0.0129(2) Uani 1 1 d .
F1 F 0.0261(4) 1.0245(3) 0.25816(4) 0.0277(4) Uani 1 1 d .
F3 F 0.2970(4) 1.2314(3) 0.28404(4) 0.0296(4) Uani 1 1 d .
F2 F -0.1061(4) 1.1701(3) 0.30340(4) 0.0311(4) Uani 1 1 d .
O4 O 0.4868(4) 0.1883(3) 0.46802(4) 0.0144(4) Uani 1 1 d .
O3 O 0.4967(4) -0.1896(3) 0.47359(4) 0.0131(4) Uani 1 1 d .
O1 O 0.2137(4) 0.2544(3) 0.38375(4) 0.0172(4) Uani 1 1 d .
O2 O 0.9169(3) 0.0015(3) 0.46031(4) 0.0168(4) Uani 1 1 d .
O5 O 1.0273(4) 0.5201(3) 0.44896(4) 0.0223(4) Uani 1 1 d .
H5A H 1.1291 0.6326 0.4452 0.033 Uiso 1 1 d GR
H5B H 1.0725 0.4205 0.4347 0.033 Uiso 1 1 d GR
N2 N 0.6419(4) 0.1237(3) 0.39441(5) 0.0135(4) Uani 1 1 d .
H2 H 0.8152 0.1372 0.3910 0.016 Uiso 1 1 calc R
N1 N 0.5921(4) 0.4105(3) 0.36100(5) 0.0156(4) Uani 1 1 d .
H1 H 0.7682 0.4059 0.3598 0.019 Uiso 1 1 calc R
C8 C 0.4641(5) 0.2630(4) 0.38017(5) 0.0126(5) Uani 1 1 d .
C3 C 0.1145(5) 0.8409(4) 0.33807(6) 0.0156(5) Uani 1 1 d .
H3 H -0.0360 0.9127 0.3466 0.019 Uiso 1 1 calc R
C5 C 0.4570(5) 0.5694(4) 0.34303(6) 0.0138(5) Uani 1 1 d .
C2 C 0.2238(5) 0.8978(4) 0.30757(6) 0.0158(5) Uani 1 1 d .
C4 C 0.2307(5) 0.6764(4) 0.35579(6) 0.0146(5) Uani 1 1 d .
H4 H 0.1578 0.6376 0.3761 0.018 Uiso 1 1 calc R
C9 C 0.5449(5) -0.0443(4) 0.41487(5) 0.0127(5) Uani 1 1 d .
H9A H 0.6281 -0.1747 0.4076 0.015 Uiso 1 1 calc R
H9B H 0.3480 -0.0574 0.4122 0.015 Uiso 1 1 calc R
C6 C 0.5624(5) 0.6252(4) 0.31208(6) 0.0155(5) Uani 1 1 d .
H6 H 0.7101 0.5517 0.3032 0.019 Uiso 1 1 calc R
C7 C 0.4464(5) 0.7896(4) 0.29461(6) 0.0155(5) Uani 1 1 d .
H7 H 0.5178 0.8277 0.2742 0.019 Uiso 1 1 calc R
C1 C 0.1108(6) 1.0793(4) 0.28869(6) 0.0179(5) Uani 1 1 d .

loop_
_atom_site_aniso_label
_atom_site_aniso_U_11
_atom_site_aniso_U_22
_atom_site_aniso_U_33
_atom_site_aniso_U_23
_atom_site_aniso_U_13
_atom_site_aniso_U_12
S1 0.0103(3) 0.0117(3) 0.0093(2) 0.0004(2) -0.00029(17) -0.0004(2)
Na1 0.0134(4) 0.0129(4) 0.0124(4) 0.0002(4) -0.0006(3) -0.0004(4)
F1 0.0399(9) 0.0238(9) 0.0192(7) 0.0001(7) -0.0129(7) 0.0035(8)
F3 0.0314(9) 0.0199(9) 0.0374(9) 0.0112(7) -0.0089(8) -0.0077(8)
F2 0.0363(10) 0.0265(9) 0.0306(9) 0.0067(7) 0.0058(8) 0.0161(8)
O4 0.0161(8) 0.0125(9) 0.0145(8) -0.0024(6) 0.0020(7) -0.0004(7)
O3 0.0136(8) 0.0134(8) 0.0124(8) 0.0032(6) 0.0015(6) 0.0008(7)
O1 0.0120(9) 0.0187(9) 0.0210(9) 0.0032(7) 0.0009(7) -0.0017(7)
O2 0.0120(8) 0.0231(9) 0.0151(8) 0.0024(8) -0.0008(6) -0.0014(8)
O5 0.0241(9) 0.0208(10) 0.0218(9) -0.0056(8) 0.0061(7) -0.0019(9)
N2 0.0113(9) 0.0166(10) 0.0127(9) 0.0025(8) 0.0018(8) -0.0010(9)
N1 0.0111(10) 0.0180(10) 0.0177(10) 0.0049(8) 0.0014(8) 0.0001(9)
C8 0.0139(12) 0.0142(11) 0.0097(10) -0.0011(9) -0.0005(9) -0.0009(10)
C3 0.0134(12) 0.0181(12) 0.0155(11) -0.0041(10) 0.0007(9) 0.0003(10)
C5 0.0146(12) 0.0123(11) 0.0145(11) -0.0002(9) -0.0017(9) -0.0026(9)
C2 0.0188(12) 0.0144(12) 0.0141(11) -0.0015(9) -0.0032(10) -0.0024(11)
C4 0.0164(12) 0.0154(12) 0.0120(11) -0.0012(9) 0.0017(9) -0.0025(10)
C9 0.0131(12) 0.0130(12) 0.0120(11) -0.0012(8) -0.0023(8) -0.0015(9)
C6 0.0163(12) 0.0150(12) 0.0152(11) -0.0005(9) 0.0032(9) -0.0013(10)
C7 0.0184(13) 0.0147(12) 0.0133(11) 0.0019(9) 0.0013(10) -0.0020(10)
C1 0.0201(12) 0.0164(12) 0.0172(12) -0.0008(9) -0.0020(11) -0.0005(10)

loop_
_atom_type_symbol
_atom_type_description
_atom_type_scat_dispersion_real
_atom_type_scat_dispersion_imag
_atom_type_scat_source
C C 0.0181 0.0091 'International Tables Vol C Tables 4.2.6.8 and 6.1.1.4'
H H 0.0000 0.0000 'International Tables Vol C Tables 4.2.6.8 and 6.1.1.4'
F F 0.0727 0.0534 'International Tables Vol C Tables 4.2.6.8 and 6.1.1.4'
N N 0.0311 0.0180 'International Tables Vol C Tables 4.2.6.8 and 6.1.1.4'
Na Na 0.1353 0.1239 'International Tables Vol C Tables 4.2.6.8 and 6.1.1.4'
O O 0.0492 0.0322 'International Tables Vol C Tables 4.2.6.8 and 6.1.1.4'
S S 0.3331 0.5567 'International Tables Vol C Tables 4.2.6.8 and 6.1.1.4'

loop_
_exptl_crystal_face_index_h
_exptl_crystal_face_index_k
_exptl_crystal_face_index_l
_exptl_crystal_face_perp_dist
0 3 18 0.0422
0 -4 1 0.0566
-3 0 -14 0.2349
3 -1 14 0.2131
0 4 -2 0.0466
0 -3 21 0.0392
0 3 -20 0.0411
0 -2 -24 0.0445
0 2 24 0.0385

loop_
_geom_angle_atom_site_label_1
_geom_angle_atom_site_label_2
_geom_angle_atom_site_label_3
_geom_angle
_geom_angle_site_symmetry_1
_geom_angle_site_symmetry_3
O4 S1 Na1 56.68(7) . 4_456
O4 S1 O3 111.32(9) . .
O4 S1 C9 107.74(11) . .
O3 S1 Na1 54.86(7) . 4_456
O3 S1 C9 103.56(10) . .
O2 S1 Na1 130.57(7) . 4_456
O2 S1 O4 113.22(12) . .
O2 S1 O3 113.68(11) . .
O2 S1 C9 106.56(11) . .
C9 S1 Na1 122.78(9) . 4_456
S1 Na1 Na1 108.93(4) 4_556 4_456
S1 Na1 Na1 57.137(19) 4_556 4_556
S1 Na1 Na1 104.86(4) 4_556 4_466
S1 Na1 Na1 55.323(19) 4_556 4_566
Na1 Na1 Na1 71.26(3) 4_466 4_566
Na1 Na1 Na1 102.458(12) 4_556 4_566
Na1 Na1 Na1 158.26(5) 4_456 4_566
Na1 Na1 Na1 102.459(12) 4_456 4_466
Na1 Na1 Na1 75.48(4) 4_456 4_556
Na1 Na1 Na1 158.26(5) 4_556 4_466
O4 Na1 S1 126.80(6) . 4_556
O4 Na1 S1 29.29(4) 4_556 4_556
O4 Na1 Na1 35.85(5) . 4_456
O4 Na1 Na1 33.31(4) 4_556 4_556
O4 Na1 Na1 164.74(6) . 4_566
O4 Na1 Na1 72.62(6) . 4_556
O4 Na1 Na1 125.29(6) 4_556 4_466
O4 Na1 Na1 84.06(5) 4_556 4_566
O4 Na1 Na1 118.52(5) . 4_466
O4 Na1 Na1 83.10(6) 4_556 4_456
O4 Na1 O4 97.65(6) . 4_556
O4 Na1 O3 156.14(7) . 4_556
O4 Na1 O3 115.74(7) . 1_565
O4 Na1 O2 96.45(7) . 4_456
O4 Na1 O5 94.73(7) . .
O3 Na1 S1 29.33(4) 4_556 4_556
O3 Na1 S1 117.20(6) 1_565 4_556
O3 Na1 Na1 28.55(4) 4_556 4_566
O3 Na1 Na1 118.75(5) 1_565 4_456
O3 Na1 Na1 84.71(5) 4_556 4_556
O3 Na1 Na1 165.11(6) 1_565 4_556
O3 Na1 Na1 131.39(6) 4_556 4_456
O3 Na1 Na1 66.14(6) 1_565 4_566
O3 Na1 Na1 29.93(4) 1_565 4_466
O3 Na1 Na1 80.72(5) 4_556 4_466
O3 Na1 O4 58.54(5) 4_556 4_556
O3 Na1 O4 145.49(7) 1_565 4_556
O3 Na1 O3 88.02(5) 1_565 4_556
O3 Na1 O2 90.25(7) 1_565 4_456
O3 Na1 O5 89.93(7) 1_565 .
O2 Na1 S1 78.67(5) 4_456 4_556
O2 Na1 Na1 98.70(6) 4_456 4_566
O2 Na1 Na1 61.27(5) 4_456 4_456
O2 Na1 Na1 101.30(6) 4_456 4_556
O2 Na1 Na1 60.48(5) 4_456 4_466
O2 Na1 O4 76.93(6) 4_456 4_556
O2 Na1 O3 80.47(6) 4_456 4_556
O5 Na1 S1 90.16(5) . 4_556
O5 Na1 Na1 70.02(5) . 4_566
O5 Na1 Na1 76.76(5) . 4_556
O5 Na1 Na1 118.22(7) . 4_466
O5 Na1 Na1 128.82(7) . 4_456
O5 Na1 O4 96.06(7) . 4_556
O5 Na1 O3 87.05(7) . 4_556
O5 Na1 O2 167.50(7) . 4_456
S1 O4 Na1 94.04(9) . 4_456
S1 O4 Na1 128.42(11) . .
Na1 O4 Na1 110.85(7) . 4_456
S1 O3 Na1 131.30(11) . 1_545
S1 O3 Na1 95.80(9) . 4_456
Na1 O3 Na1 121.52(7) 1_545 4_456
S1 O2 Na1 128.01(10) . 4_556
Na1 O5 H5A 125.5 . .
Na1 O5 H5B 125.4 . .
H5A O5 H5B 109.2 . .
C8 N2 H2 119.4 . .
C8 N2 C9 121.2(2) . .
C9 N2 H2 119.4 . .
C8 N1 H1 117.6 . .
C8 N1 C5 124.9(2) . .
C5 N1 H1 117.6 . .
O1 C8 N2 123.4(2) . .
O1 C8 N1 123.3(2) . .
N2 C8 N1 113.3(2) . .
C2 C3 H3 120.1 . .
C4 C3 H3 120.1 . .
C4 C3 C2 119.8(2) . .
C4 C5 N1 121.9(2) . .
C4 C5 C6 119.8(2) . .
C6 C5 N1 118.2(2) . .
C3 C2 C1 121.0(2) . .
C7 C2 C3 120.3(2) . .
C7 C2 C1 118.7(2) . .
C3 C4 C5 119.9(2) . .
C3 C4 H4 120.0 . .
C5 C4 H4 120.0 . .
S1 C9 H9A 109.0 . .
S1 C9 H9B 109.0 . .
N2 C9 S1 112.91(16) . .
N2 C9 H9A 109.0 . .
N2 C9 H9B 109.0 . .
H9A C9 H9B 107.8 . .
C5 C6 H6 120.0 . .
C7 C6 C5 119.9(2) . .
C7 C6 H6 120.0 . .
C2 C7 H7 119.9 . .
C6 C7 C2 120.1(2) . .
C6 C7 H7 119.9 . .
F1 C1 C2 112.4(2) . .
F3 C1 F1 105.4(2) . .
F3 C1 F2 106.5(2) . .
F3 C1 C2 112.4(2) . .
F2 C1 F1 106.0(2) . .
F2 C1 C2 113.4(2) . .

loop_
_geom_bond_atom_site_label_1
_geom_bond_atom_site_label_2
_geom_bond_distance
_geom_bond_site_symmetry_2
S1 Na1 2.9787(10) 4_456
S1 O4 1.4608(19) .
S1 O3 1.4668(18) .
S1 O2 1.4499(17) .
S1 C9 1.782(2) .
Na1 S1 2.9787(10) 4_556
Na1 Na1 4.1832(17) 4_466
Na1 Na1 3.9818(16) 4_456
Na1 Na1 3.9818(16) 4_556
Na1 Na1 4.1832(17) 4_566
Na1 O4 2.495(2) 4_556
Na1 O4 2.340(2) .
Na1 O3 2.3454(19) 1_565
Na1 O3 2.449(2) 4_556
Na1 O2 2.3868(18) 4_456
Na1 O5 2.3685(19) .
F1 C1 1.348(3) .
F3 C1 1.341(3) .
F2 C1 1.344(3) .
O4 Na1 2.495(2) 4_456
O3 Na1 2.3453(19) 1_545
O3 Na1 2.448(2) 4_456
O1 C8 1.230(3) .
O2 Na1 2.3869(17) 4_556
O5 H5A 0.8842 .
O5 H5B 0.8848 .
N2 H2 0.8600 .
N2 C8 1.368(3) .
N2 C9 1.433(3) .
N1 H1 0.8600 .
N1 C8 1.368(3) .
N1 C5 1.409(3) .
C3 H3 0.9300 .
C3 C2 1.392(3) .
C3 C4 1.390(4) .
C5 C4 1.395(4) .
C5 C6 1.399(3) .
C2 C7 1.388(4) .
C2 C1 1.491(4) .
C4 H4 0.9300 .
C9 H9A 0.9700 .
C9 H9B 0.9700 .
C6 H6 0.9300 .
C6 C7 1.384(3) .
C7 H7 0.9300 .

loop_
_geom_torsion_atom_site_label_1
_geom_torsion_atom_site_label_2
_geom_torsion_atom_site_label_3
_geom_torsion_atom_site_label_4
_geom_torsion
_geom_torsion_site_symmetry_1
_geom_torsion_site_symmetry_4
Na1 S1 O4 Na1 120.75(14) 4_456 .
Na1 S1 O3 Na1 -142.06(15) 4_456 1_545
Na1 S1 O2 Na1 4.0(2) 4_456 4_556
Na1 S1 C9 N2 121.49(16) 4_456 .
O4 S1 O3 Na1 -5.25(10) . 4_456
O4 S1 O3 Na1 -147.31(13) . 1_545
O4 S1 O2 Na1 69.18(17) . 4_556
O4 S1 C9 N2 60.2(2) . .
O3 S1 O4 Na1 5.13(10) . 4_456
O3 S1 O4 Na1 125.89(12) . .
O3 S1 O2 Na1 -59.14(17) . 4_556
O3 S1 C9 N2 178.20(17) . .
O2 S1 O4 Na1 -3.65(16) . .
O2 S1 O4 Na1 -124.40(9) . 4_456
O2 S1 O3 Na1 -18.02(17) . 1_545
O2 S1 O3 Na1 124.04(10) . 4_456
O2 S1 C9 N2 -61.6(2) . .
N1 C5 C4 C3 176.0(2) . .
N1 C5 C6 C7 -175.8(2) . .
C8 N2 C9 S1 -108.4(2) . .
C8 N1 C5 C4 39.4(4) . .
C8 N1 C5 C6 -143.1(2) . .
C3 C2 C7 C6 -0.4(4) . .
C3 C2 C1 F1 -122.9(3) . .
C3 C2 C1 F3 118.3(3) . .
C3 C2 C1 F2 -2.6(4) . .
C5 N1 C8 O1 -0.1(4) . .
C5 N1 C8 N2 178.7(2) . .
C5 C6 C7 C2 -0.8(4) . .
C2 C3 C4 C5 0.2(4) . .
C4 C3 C2 C7 0.7(4) . .
C4 C3 C2 C1 -177.4(2) . .
C4 C5 C6 C7 1.7(4) . .
C9 S1 O4 Na1 118.04(10) . 4_456
C9 S1 O4 Na1 -121.21(13) . .
C9 S1 O3 Na1 97.18(14) . 1_545
C9 S1 O3 Na1 -120.75(10) . 4_456
C9 S1 O2 Na1 -172.56(13) . 4_556
C9 N2 C8 O1 -0.1(4) . .
C9 N2 C8 N1 -178.9(2) . .
C6 C5 C4 C3 -1.4(4) . .
C7 C2 C1 F1 58.9(3) . .
C7 C2 C1 F3 -59.9(3) . .
C7 C2 C1 F2 179.2(2) . .
C1 C2 C7 C6 177.7(2) . .

loop_
_exptl_oxdiff_crystal_face_indexfrac_h
_exptl_oxdiff_crystal_face_indexfrac_k
_exptl_oxdiff_crystal_face_indexfrac_l
_exptl_oxdiff_crystal_face_x
_exptl_oxdiff_crystal_face_y
_exptl_oxdiff_crystal_face_z
0.1576 2.9969 18.0294 -0.2072 -0.8680 -0.4513
-0.1993 -4.1188 1.0506 -0.4762 0.8753 0.0840
-2.6439 0.2762 -14.3170 0.0563 -0.1059 0.9928
2.5707 -0.8837 14.2374 -0.1261 0.2342 -0.9640
0.0918 4.1206 -1.6279 0.4774 -0.8776 -0.0436
0.0082 -2.5526 20.6391 -0.8663 0.3066 -0.3943
0.1610 2.6261 -20.2205 0.8866 -0.3137 0.3399
0.0062 -1.7698 -23.7315 0.5240 0.6826 0.5095
-0.0724 1.7865 23.6738 -0.5304 -0.6911 -0.4909

loop_
_twin_individual_id
_twin_individual_mass_fraction_refined
1 0.66(2)
2 0.34(2)
